data_7208203
loop_
_publ_author_name
'Zhang, Zun-Ting'
'Wang, Qiu-Ya'
'Li, Wu-Wu'
'Meng, Qing-Hua'
'Zhang, Xue-Ling'

_publ_section_title
;
 Four 3D metal--organic frameworks derived from barium(ii) and
 isoflavonesulfonate ligands
;
_journal_issue 15
_journal_name_full CrystEngComm
_journal_page_first 5042
_journal_paper_doi 10.1039/c2ce25173f
_journal_volume 14
_journal_year 2012
_chemical_formula_moiety 'C30 H26 Ba O18 S2, 4(H2 O) '
_chemical_formula_sum 'C30 H34 Ba O22 S2'
_chemical_formula_weight 948.03
_chemical_name_systematic
;
?
;
_space_group_IT_number 14
_symmetry_cell_setting monoclinic
_symmetry_space_group_name_Hall '-P 2yn'
_symmetry_space_group_name_H-M 'P 1 21/n 1'
_atom_sites_solution_hydrogens geom
_atom_sites_solution_primary direct
_atom_sites_solution_secondary difmap
_audit_creation_method SHELXL-97
_cell_angle_alpha 90.00
_cell_angle_beta 95.785(4)
_cell_angle_gamma 90.00
_cell_formula_units_Z 4
_cell_length_a 6.9077(19)
_cell_length_b 39.210(11)
_cell_length_c 13.137(4)
_cell_measurement_temperature 298(2)
_cell_volume 3540.0(18)
_computing_cell_refinement 'Bruker SMART'
_computing_data_collection 'Bruker SMART'
_computing_data_reduction 'Bruker SHELXTL'
_computing_molecular_graphics 'Bruker SHELXTL'
_computing_publication_material 'Bruker SHELXTL'
_computing_structure_refinement 'SHELXL-97 (Sheldrick, 1997)'
_computing_structure_solution 'SHELXS-97 (Sheldrick, 1990)'
_diffrn_ambient_temperature 298(2)
_diffrn_measured_fraction_theta_full 0.981
_diffrn_measured_fraction_theta_max 0.981
_diffrn_measurement_device_type 'CCD area detector'
_diffrn_measurement_method 'phi and omega scans'
_diffrn_radiation_monochromator graphite
_diffrn_radiation_source 'fine-focus sealed tube'
_diffrn_radiation_type MoK\a
_diffrn_radiation_wavelength 0.71073
_diffrn_reflns_av_R_equivalents 0.0794
_diffrn_reflns_av_sigmaI/netI 0.1043
_diffrn_reflns_limit_h_max 8
_diffrn_reflns_limit_h_min -8
_diffrn_reflns_limit_k_max 46
_diffrn_reflns_limit_k_min -30
_diffrn_reflns_limit_l_max 15
_diffrn_reflns_limit_l_min -15
_diffrn_reflns_number 18156
_diffrn_reflns_theta_full 25.03
_diffrn_reflns_theta_max 25.03
_diffrn_reflns_theta_min 2.20
_diffrn_standards_decay_% 0
_diffrn_standards_interval_count 100
_diffrn_standards_number 0
_exptl_absorpt_coefficient_mu 1.333
_exptl_absorpt_correction_T_max 0.911
_exptl_absorpt_correction_T_min 0.625
_exptl_absorpt_correction_type multi-scan
_exptl_absorpt_process_details sadabs
_exptl_crystal_colour white
_exptl_crystal_density_diffrn 1.779
_exptl_crystal_density_method 'not measured'
_exptl_crystal_description prism
_exptl_crystal_F_000 1912
_exptl_crystal_size_max 0.42
_exptl_crystal_size_mid 0.30
_exptl_crystal_size_min 0.07
_refine_diff_density_max 0.957
_refine_diff_density_min -0.626
_refine_diff_density_rms 0.088
_refine_ls_extinction_method none
_refine_ls_goodness_of_fit_ref 0.928
_refine_ls_hydrogen_treatment mixed
_refine_ls_matrix_type full
_refine_ls_number_parameters 575
_refine_ls_number_reflns 6264
_refine_ls_number_restraints 74
_refine_ls_restrained_S_all 0.956
_refine_ls_R_factor_all 0.1000
_refine_ls_R_factor_gt 0.0511
_refine_ls_shift/su_max 0.126
_refine_ls_shift/su_mean 0.003
_refine_ls_structure_factor_coef Fsqd
_refine_ls_weighting_details 'calc w=1/[\s^2^(Fo^2^)+(0.0354P)^2^+0.0000P] where P=(Fo^2^+2Fc^2^)/3'
_refine_ls_weighting_scheme calc
_refine_ls_wR_factor_gt 0.0853
_refine_ls_wR_factor_ref 0.0969
_reflns_number_gt 3819
_reflns_number_total 6142
_reflns_threshold_expression >2sigma(I)
_cod_data_source_file c2ce25173f.txt
_cod_data_source_block 031217a
_cod_depositor_comments
;
The following automatic conversions were performed:

'_symmetry_cell_setting' value 'Monoclinic' changed to 'monoclinic'
according to /home/saulius/struct/CIF-dictionaries/cif_core.dic
dictionary named 'cif_core.dic' version 2.4.1 from 2010-06-29.

Automatic conversion script
Id: cif_fix_values 1891 2012-01-12 08:04:46Z andrius 
;
_cod_original_cell_volume 3540.2(17)
_cod_original_sg_symbol_Hall '-P 2yn '
_cod_original_sg_symbol_H-M P2(1)/n
_cod_database_code 7208203

loop_
_symmetry_equiv_pos_as_xyz
'x, y, z'
'-x+1/2, y+1/2, -z+1/2'
'-x, -y, -z'
'x-1/2, -y-1/2, z-1/2'

loop_
_atom_site_label
_atom_site_type_symbol
_atom_site_fract_x
_atom_site_fract_y
_atom_site_fract_z
_atom_site_U_iso_or_equiv
_atom_site_adp_type
_atom_site_occupancy
_atom_site_symmetry_multiplicity
_atom_site_calc_flag
_atom_site_refinement_flags
Ba1 Ba 0.83787(5) 0.538078(10) 0.63306(3) 0.03855(13) Uani 1 1 d D
O1 O 0.7082(6) 0.73063(11) 1.0847(3) 0.0409(11) Uani 1 1 d .
O2 O 1.2159(6) 0.68443(11) 1.0282(3) 0.0504(12) Uani 1 1 d .
O3 O 0.9890(7) 0.84040(11) 1.0772(3) 0.0602(13) Uani 1 1 d .
H3 H 0.8787 0.8458 1.0888 0.090 Uiso 1 1 calc R
O4 O 0.8746(9) 0.53579(13) 1.0879(4) 0.0822(17) Uani 1 1 d .
H4 H 0.9283 0.5266 1.0423 0.123 Uiso 1 1 calc R
O5 O 1.2651(17) 0.5825(3) 0.8947(11) 0.115(5) Uani 0.50 1 d PDU
O5' O 1.0643(18) 0.5808(3) 0.8119(7) 0.062(3) Uani 0.50 1 d PDU
O6 O 0.9565(19) 0.5621(4) 0.8197(9) 0.099(5) Uani 0.50 1 d PDU
O6' O 0.9187(17) 0.5334(3) 0.8750(10) 0.105(4) Uani 0.50 1 d PDU
O7 O 1.1345(19) 0.5320(3) 0.9551(9) 0.073(4) Uani 0.50 1 d PDU
O7' O 1.2354(15) 0.5469(3) 0.9460(8) 0.069(4) Uani 0.50 1 d PDU
O8 O 0.0252(6) 0.71835(11) 0.3429(3) 0.0519(12) Uani 1 1 d .
O9 O 0.5540(6) 0.68014(11) 0.2924(3) 0.0502(12) Uani 1 1 d .
O10 O 0.2374(7) 0.83233(11) 0.3094(3) 0.0556(13) Uani 1 1 d .
H10 H 0.1252 0.8363 0.3212 0.083 Uiso 1 1 calc R
O11 O 0.3309(7) 0.52744(11) 0.2905(4) 0.0472(13) Uani 1 1 d .
O12 O 0.4701(6) 0.54330(13) 0.5275(3) 0.0618(14) Uani 1 1 d .
O13 O 0.1836(6) 0.57131(11) 0.5771(3) 0.0449(11) Uani 1 1 d .
O14 O 0.1532(6) 0.52086(11) 0.4782(3) 0.0474(11) Uani 1 1 d .
O15 O 0.7966(10) 0.60978(15) 0.6340(5) 0.099(2) Uani 1 1 d D
O16 O 0.5224(10) 0.5511(2) 0.7503(6) 0.122(3) Uani 1 1 d D
O17 O 1.1540(8) 0.49901(12) 0.7200(3) 0.0602(14) Uani 1 1 d D
O18 O 0.7658(7) 0.55587(13) 0.4130(4) 0.0609(14) Uani 1 1 d D
S1 S 1.0749(3) 0.56303(5) 0.90465(15) 0.0607(6) Uani 1 1 d D
S2 S 0.2661(2) 0.55113(4) 0.50087(12) 0.0358(4) Uani 1 1 d .
C1 C 0.7249(10) 0.69671(17) 1.0784(4) 0.0413(16) Uani 1 1 d .
H1 H 0.6134 0.6840 1.0856 0.050 Uiso 1 1 calc R
C2 C 0.8862(9) 0.67916(16) 1.0627(4) 0.0345(15) Uani 1 1 d .
C3 C 1.0625(9) 0.69893(16) 1.0465(4) 0.0352(15) Uani 1 1 d .
C4 C 1.0440(9) 0.73506(15) 1.0534(4) 0.0331(14) Uani 1 1 d .
C5 C 1.1970(9) 0.75755(18) 1.0410(5) 0.0459(17) Uani 1 1 d .
H5 H 1.3161 0.7486 1.0268 0.055 Uiso 1 1 calc R
C6 C 1.1788(10) 0.79211(18) 1.0488(5) 0.0501(18) Uani 1 1 d .
H6 H 1.2844 0.8062 1.0407 0.060 Uiso 1 1 calc R
C7 C 0.9999(11) 0.80625(17) 1.0691(5) 0.0459(17) Uani 1 1 d .
C8 C 0.8429(9) 0.78532(17) 1.0811(4) 0.0421(16) Uani 1 1 d .
H8 H 0.7238 0.7944 1.0946 0.051 Uiso 1 1 calc R
C9 C 0.8673(9) 0.75018(16) 1.0724(4) 0.0346(15) Uani 1 1 d .
C10 C 0.8835(9) 0.64140(16) 1.0655(4) 0.0372(15) Uani 1 1 d .
C11 C 0.9642(9) 0.62172(16) 0.9923(4) 0.0380(15) Uani 1 1 d .
H11 H 1.0187 0.6325 0.9390 0.046 Uiso 1 1 calc R
C12 C 0.9649(9) 0.58629(16) 0.9972(4) 0.0397(16) Uani 1 1 d .
C13 C 0.8801(10) 0.57060(17) 1.0761(5) 0.0458(17) Uani 1 1 d .
C14 C 0.7995(10) 0.58944(17) 1.1485(5) 0.0488(18) Uani 1 1 d .
H14 H 0.7441 0.5786 1.2014 0.059 Uiso 1 1 calc R
C15 C 0.8002(8) 0.62501(17) 1.1432(5) 0.0414(16) Uani 1 1 d .
H15 H 0.7442 0.6377 1.1923 0.050 Uiso 1 1 calc R
C16 C 0.0581(10) 0.68444(16) 0.3391(5) 0.0444(17) Uani 1 1 d .
H16 H -0.0430 0.6699 0.3519 0.053 Uiso 1 1 calc R
C17 C 0.2297(9) 0.67002(15) 0.3178(4) 0.0339(14) Uani 1 1 d .
C18 C 0.3933(9) 0.69201(16) 0.3045(4) 0.0380(15) Uani 1 1 d .
C19 C 0.3536(9) 0.72850(16) 0.3051(4) 0.0367(15) Uani 1 1 d .
C20 C 0.4953(9) 0.75310(17) 0.2893(4) 0.0416(16) Uani 1 1 d .
H20 H 0.6199 0.7461 0.2779 0.050 Uiso 1 1 calc R
C21 C 0.4543(10) 0.78678(16) 0.2903(5) 0.0443(17) Uani 1 1 d .
H21 H 0.5495 0.8026 0.2782 0.053 Uiso 1 1 calc R
C22 C 0.2675(11) 0.79798(17) 0.3097(4) 0.0435(17) Uani 1 1 d .
C23 C 0.1289(10) 0.77525(17) 0.3277(4) 0.0434(17) Uani 1 1 d .
H23 H 0.0065 0.7826 0.3420 0.052 Uiso 1 1 calc R
C24 C 0.1716(9) 0.74029(16) 0.3247(4) 0.0360(15) Uani 1 1 d .
C25 C 0.2485(8) 0.63223(15) 0.3114(4) 0.0338(14) Uani 1 1 d .
C26 C 0.2315(8) 0.61109(16) 0.3947(4) 0.0352(15) Uani 1 1 d .
H26 H 0.2007 0.6205 0.4560 0.042 Uiso 1 1 calc R
C27 C 0.2597(8) 0.57626(15) 0.3882(4) 0.0297(14) Uani 1 1 d .
C28 C 0.3026(8) 0.56176(16) 0.2954(4) 0.0356(15) Uani 1 1 d .
C29 C 0.3190(8) 0.58334(16) 0.2143(5) 0.0366(15) Uani 1 1 d .
H29 H 0.3458 0.5742 0.1519 0.044 Uiso 1 1 calc R
C30 C 0.2970(9) 0.61775(16) 0.2230(4) 0.0387(16) Uani 1 1 d .
H30 H 0.3155 0.6317 0.1674 0.046 Uiso 1 1 calc R
H11A H 0.362(10) 0.5262(18) 0.235(5) 0.06(3) Uiso 1 1 d .
H31 H 0.820(9) 0.6183(6) 0.6976(15) 0.080 Uiso 1 1 d D
H32 H 0.688(6) 0.6199(16) 0.604(4) 0.080 Uiso 1 1 d D
H33 H 0.454(10) 0.5317(10) 0.756(6) 0.080 Uiso 1 1 d D
H34 H 0.483(10) 0.5664(11) 0.796(4) 0.080 Uiso 1 1 d D
H35 H 1.167(10) 0.4936(14) 0.7866(12) 0.080 Uiso 1 1 d D
H36 H 1.120(11) 0.4805(10) 0.682(3) 0.080 Uiso 1 1 d D
H37 H 0.831(8) 0.5396(9) 0.3827(17) 0.080 Uiso 1 1 d D
H38 H 0.801(10) 0.5767(6) 0.393(5) 0.080 Uiso 1 1 d D
O22 O 0.5631(11) 0.49014(18) 0.8952(4) 0.113(2) Uani 1 1 d D
H45 H 0.656(6) 0.4833(16) 0.944(4) 0.080 Uiso 1 1 d D
H46 H 0.612(8) 0.5080(13) 0.863(5) 0.080 Uiso 1 1 d D
O19 O 0.7457(7) 0.62640(14) 0.4143(4) 0.0721(15) Uani 1 1 d D
H39 H 0.663(8) 0.6405(11) 0.377(5) 0.080 Uiso 1 1 d D
H40 H 0.704(9) 0.6048(5) 0.406(5) 0.080 Uiso 1 1 d D
O21 O 0.1980(9) 0.63942(17) 0.6754(4) 0.0896(18) Uani 1 1 d D
H43 H 0.083(5) 0.644(2) 0.640(4) 0.080 Uiso 1 1 d D
H44 H 0.192(8) 0.641(2) 0.7430(10) 0.080 Uiso 1 1 d D
O20 O 0.3975(8) 0.64910(15) 0.8818(5) 0.0868(18) Uani 1 1 d D
H41 H 0.377(11) 0.6268(4) 0.893(5) 0.080 Uiso 1 1 d D
H42 H 0.340(9) 0.6622(11) 0.926(4) 0.080 Uiso 1 1 d D

loop_
_atom_site_aniso_label
_atom_site_aniso_U_11
_atom_site_aniso_U_22
_atom_site_aniso_U_33
_atom_site_aniso_U_23
_atom_site_aniso_U_13
_atom_site_aniso_U_12
Ba1 0.0337(2) 0.0357(2) 0.0458(2) 0.0039(2) 0.00176(15) 0.0016(2)
O1 0.038(3) 0.034(3) 0.052(3) -0.002(2) 0.010(2) 0.004(2)
O2 0.044(3) 0.041(3) 0.068(3) -0.003(2) 0.015(2) 0.008(2)
O3 0.066(3) 0.032(3) 0.081(3) -0.003(3) -0.002(3) 0.001(2)
O4 0.141(5) 0.034(3) 0.076(3) 0.006(3) 0.029(3) -0.001(3)
O5 0.099(7) 0.105(8) 0.158(9) -0.048(7) 0.091(7) -0.024(6)
O5' 0.091(7) 0.050(6) 0.047(6) 0.005(5) 0.021(5) 0.021(5)
O6 0.106(8) 0.134(9) 0.054(6) -0.038(7) -0.013(6) 0.040(7)
O6' 0.118(8) 0.085(8) 0.114(8) -0.049(7) 0.026(7) -0.013(7)
O7 0.097(8) 0.049(7) 0.077(6) 0.001(5) 0.032(6) 0.022(6)
O7' 0.057(6) 0.091(8) 0.057(6) 0.004(6) -0.003(5) 0.028(6)
O8 0.045(3) 0.040(3) 0.072(3) 0.000(3) 0.014(2) -0.006(2)
O9 0.040(3) 0.047(3) 0.064(3) -0.001(2) 0.010(2) 0.000(2)
O10 0.068(3) 0.036(3) 0.062(3) 0.004(2) 0.005(3) 0.007(2)
O11 0.068(3) 0.028(3) 0.049(3) -0.006(2) 0.021(3) 0.003(2)
O12 0.032(2) 0.089(4) 0.063(3) 0.030(3) -0.003(2) 0.011(3)
O13 0.045(3) 0.044(3) 0.047(3) 0.002(2) 0.012(2) 0.000(2)
O14 0.050(3) 0.038(3) 0.055(3) 0.005(2) 0.009(2) -0.010(2)
O15 0.100(5) 0.064(4) 0.125(5) -0.022(4) -0.027(4) 0.031(3)
O16 0.090(5) 0.167(8) 0.119(6) -0.018(6) 0.055(4) 0.016(5)
O17 0.079(4) 0.058(3) 0.043(3) 0.002(2) -0.001(3) 0.020(3)
O18 0.058(3) 0.061(4) 0.066(3) -0.006(3) 0.015(3) 0.010(3)
S1 0.0879(16) 0.0490(13) 0.0463(11) -0.0025(10) 0.0120(11) 0.0303(12)
S2 0.0324(9) 0.0354(10) 0.0401(9) 0.0057(7) 0.0071(7) -0.0010(7)
C1 0.047(4) 0.039(4) 0.039(4) -0.004(3) 0.009(3) -0.004(3)
C2 0.036(4) 0.036(4) 0.031(3) -0.001(3) 0.006(3) 0.001(3)
C3 0.044(4) 0.033(4) 0.028(3) 0.003(3) 0.005(3) 0.002(3)
C4 0.039(4) 0.031(4) 0.028(3) 0.003(3) -0.001(3) -0.003(3)
C5 0.037(4) 0.053(5) 0.047(4) 0.004(4) 0.003(3) 0.007(4)
C6 0.047(4) 0.044(5) 0.058(4) 0.005(4) -0.002(4) -0.006(4)
C7 0.066(5) 0.028(4) 0.042(4) -0.001(3) -0.005(4) -0.002(4)
C8 0.046(4) 0.042(4) 0.037(4) -0.002(3) -0.004(3) 0.001(3)
C9 0.042(4) 0.032(4) 0.030(3) -0.001(3) 0.002(3) 0.002(3)
C10 0.040(4) 0.036(4) 0.034(4) 0.001(3) -0.001(3) 0.009(3)
C11 0.049(4) 0.033(4) 0.032(3) 0.002(3) 0.006(3) 0.007(3)
C12 0.052(4) 0.031(4) 0.035(4) 0.002(3) 0.004(3) 0.007(3)
C13 0.058(5) 0.028(4) 0.052(4) 0.004(3) 0.008(4) -0.003(3)
C14 0.064(5) 0.036(4) 0.049(4) 0.002(3) 0.019(4) -0.007(4)
C15 0.038(4) 0.042(4) 0.046(4) 0.001(3) 0.013(3) 0.000(3)
C16 0.053(4) 0.027(4) 0.053(4) -0.003(3) 0.005(3) 0.001(3)
C17 0.046(4) 0.029(4) 0.026(3) -0.002(3) -0.001(3) 0.002(3)
C18 0.037(4) 0.033(4) 0.045(4) 0.004(3) 0.002(3) 0.000(3)
C19 0.044(4) 0.038(4) 0.027(3) 0.004(3) -0.002(3) -0.008(3)
C20 0.043(4) 0.043(4) 0.039(4) 0.000(3) 0.005(3) -0.002(3)
C21 0.062(5) 0.029(4) 0.043(4) 0.001(3) 0.009(3) -0.004(3)
C22 0.070(5) 0.027(4) 0.034(4) 0.003(3) 0.008(3) -0.004(4)
C23 0.052(4) 0.039(4) 0.039(4) -0.006(3) 0.001(3) 0.006(3)
C24 0.043(4) 0.030(4) 0.034(3) 0.005(3) 0.002(3) 0.001(3)
C25 0.035(4) 0.026(4) 0.040(4) -0.001(3) 0.000(3) -0.003(3)
C26 0.028(3) 0.041(4) 0.036(3) -0.001(3) 0.001(3) -0.009(3)
C27 0.026(3) 0.025(4) 0.039(3) 0.001(3) 0.006(3) -0.008(3)
C28 0.036(4) 0.032(4) 0.038(4) -0.002(3) -0.001(3) -0.005(3)
C29 0.034(4) 0.040(4) 0.037(4) -0.001(3) 0.008(3) -0.001(3)
C30 0.049(4) 0.032(4) 0.035(3) 0.004(3) 0.005(3) -0.007(3)
O22 0.179(7) 0.097(6) 0.063(4) -0.007(4) 0.012(4) 0.045(5)
O19 0.063(4) 0.057(4) 0.096(4) 0.016(3) 0.006(3) 0.002(3)
O21 0.106(5) 0.076(4) 0.088(4) -0.003(4) 0.018(4) -0.019(4)
O20 0.079(4) 0.076(4) 0.113(5) -0.031(4) 0.044(4) -0.010(4)

loop_
_atom_type_symbol
_atom_type_description
_atom_type_scat_dispersion_real
_atom_type_scat_dispersion_imag
_atom_type_scat_source
C C 0.0033 0.0016 'International Tables Vol C Tables 4.2.6.8 and 6.1.1.4'
H H 0.0000 0.0000 'International Tables Vol C Tables 4.2.6.8 and 6.1.1.4'
S S 0.1246 0.1234 'International Tables Vol C Tables 4.2.6.8 and 6.1.1.4'
O O 0.0106 0.0060 'International Tables Vol C Tables 4.2.6.8 and 6.1.1.4'
Ba Ba -0.3244 2.2819 'International Tables Vol C Tables 4.2.6.8 and 6.1.1.4'

loop_
_geom_angle_atom_site_label_1
_geom_angle_atom_site_label_2
_geom_angle_atom_site_label_3
_geom_angle
_geom_angle_site_symmetry_1
_geom_angle_site_symmetry_3
O6 Ba1 O14 139.9(3) . 3_666
O6 Ba1 O12 127.7(3) . .
O14 Ba1 O12 82.21(14) 3_666 .
O6 Ba1 O17 70.5(3) . .
O14 Ba1 O17 72.48(13) 3_666 .
O12 Ba1 O17 151.23(15) . .
O6 Ba1 O15 70.6(4) . .
O14 Ba1 O15 148.18(16) 3_666 .
O12 Ba1 O15 80.87(17) . .
O17 Ba1 O15 127.89(17) . .
O6 Ba1 O16 67.7(3) . .
O14 Ba1 O16 120.1(2) 3_666 .
O12 Ba1 O16 62.88(19) . .
O17 Ba1 O16 119.0(2) . .
O15 Ba1 O16 74.7(2) . .
O6 Ba1 O13 83.7(4) . 1_655
O14 Ba1 O13 100.46(12) 3_666 1_655
O12 Ba1 O13 125.41(12) . 1_655
O17 Ba1 O13 73.76(14) . 1_655
O15 Ba1 O13 68.75(17) . 1_655
O16 Ba1 O13 139.4(2) . 1_655
O6 Ba1 O18 144.6(4) . .
O14 Ba1 O18 71.88(13) 3_666 .
O12 Ba1 O18 55.99(12) . .
O17 Ba1 O18 124.80(13) . .
O15 Ba1 O18 76.31(16) . .
O16 Ba1 O18 115.09(19) . .
O13 Ba1 O18 72.95(13) 1_655 .
O6 Ba1 O11 95.0(4) . 3_666
O14 Ba1 O11 59.48(12) 3_666 3_666
O12 Ba1 O11 82.25(14) . 3_666
O17 Ba1 O11 73.32(14) . 3_666
O15 Ba1 O11 143.00(17) . 3_666
O16 Ba1 O11 68.3(2) . 3_666
O13 Ba1 O11 145.47(12) 1_655 3_666
O18 Ba1 O11 119.30(14) . 3_666
O6 Ba1 O5' 18.5(4) . .
O14 Ba1 O5' 143.7(2) 3_666 .
O12 Ba1 O5' 133.6(2) . .
O17 Ba1 O5' 71.5(2) . .
O15 Ba1 O5' 60.8(2) . .
O16 Ba1 O5' 81.5(3) . .
O13 Ba1 O5' 65.8(2) 1_655 .
O18 Ba1 O5' 128.3(2) . .
O11 Ba1 O5' 112.33(19) 3_666 .
O6 Ba1 O6' 25.5(4) . .
O14 Ba1 O6' 118.3(2) 3_666 .
O12 Ba1 O6' 124.3(2) . .
O17 Ba1 O6' 60.7(2) . .
O15 Ba1 O6' 93.5(3) . .
O16 Ba1 O6' 62.3(3) . .
O13 Ba1 O6' 102.4(2) 1_655 .
O18 Ba1 O6' 169.7(2) . .
O11 Ba1 O6' 69.8(2) 3_666 .
O5' Ba1 O6' 42.7(2) . .
O6 Ba1 O14 119.4(3) . 1_655
O14 Ba1 O14 55.17(14) 3_666 1_655
O12 Ba1 O14 110.19(12) . 1_655
O17 Ba1 O14 65.98(12) . 1_655
O15 Ba1 O14 106.75(16) . 1_655
O16 Ba1 O14 172.83(19) . 1_655
O13 Ba1 O14 45.40(11) 1_655 1_655
O18 Ba1 O14 59.20(12) . 1_655
O11 Ba1 O14 109.93(12) 3_666 1_655
O5' Ba1 O14 105.5(2) . 1_655
O6' Ba1 O14 124.2(2) . 1_655
C1 O1 C9 118.4(5) . .
C7 O3 H3 109.5 . .
C13 O4 H4 109.5 . .
S1 O5 O7' 51.1(4) . .
S1 O5 O5' 51.4(5) . .
O7' O5 O5' 96.2(7) . .
O6 O5' S1 62.9(7) . .
O6 O5' O5 120.6(10) . .
S1 O5' O5 59.1(5) . .
O6 O5' Ba1 53.5(9) . .
S1 O5' Ba1 111.1(6) . .
O5 O5' Ba1 144.8(6) . .
O5' O6 S1 71.3(8) . .
O5' O6 O6' 142.2(13) . .
S1 O6 O6' 73.2(8) . .
O5' O6 Ba1 108.0(12) . .
S1 O6 Ba1 153.3(8) . .
O6' O6 Ba1 97.9(9) . .
O6 O6' S1 51.6(5) . .
O6 O6' O7 98.5(8) . .
S1 O6' O7 50.3(4) . .
O6 O6' Ba1 56.6(7) . .
S1 O6' Ba1 104.3(6) . .
O7 O6' Ba1 131.4(6) . .
O7' O7 S1 65.6(8) . .
O7' O7 O6' 120.9(12) . .
S1 O7 O6' 60.1(6) . .
O7 O7' S1 75.4(9) . .
O7 O7' O5 138.4(12) . .
S1 O7' O5 63.1(6) . .
C16 O8 C24 118.9(5) . .
C22 O10 H10 109.5 . .
C28 O11 Ba1 139.4(4) . 3_666
C28 O11 H11A 99(5) . .
Ba1 O11 H11A 114(5) 3_666 .
S2 O12 Ba1 162.6(3) . .
S2 O13 Ba1 109.0(2) . 1_455
S2 O14 Ba1 140.2(2) . 3_666
S2 O14 Ba1 94.8(2) . 1_455
Ba1 O14 Ba1 124.83(14) 3_666 1_455
Ba1 O15 H31 111.5(17) . .
Ba1 O15 H32 121(5) . .
H31 O15 H32 108(5) . .
Ba1 O16 H33 109(4) . .
Ba1 O16 H34 140(4) . .
H33 O16 H34 108(3) . .
Ba1 O17 H35 122(5) . .
Ba1 O17 H36 94(5) . .
H35 O17 H36 110(3) . .
Ba1 O18 H37 102.9(16) . .
Ba1 O18 H38 119(5) . .
H37 O18 H38 110(3) . .
O6 S1 O7' 138.4(8) . .
O6 S1 O5' 45.7(7) . .
O7' S1 O5' 123.7(7) . .
O6 S1 O7 119.8(8) . .
O7' S1 O7 39.0(7) . .
O5' S1 O7 144.8(6) . .
O6 S1 O5 113.9(8) . .
O7' S1 O5 65.8(7) . .
O5' S1 O5 69.4(7) . .
O7 S1 O5 104.7(7) . .
O6 S1 O6' 55.3(7) . .
O7' S1 O6' 105.3(7) . .
O5' S1 O6' 100.1(7) . .
O7 S1 O6' 69.6(7) . .
O5 S1 O6' 153.9(6) . .
O6 S1 C12 109.1(6) . .
O7' S1 C12 111.2(5) . .
O5' S1 C12 110.9(5) . .
O7 S1 C12 104.3(5) . .
O5 S1 C12 103.5(5) . .
O6' S1 C12 102.6(5) . .
O14 S2 O13 110.8(3) . .
O14 S2 O12 111.7(3) . .
O13 S2 O12 113.1(3) . .
O14 S2 C27 108.6(3) . .
O13 S2 C27 107.3(3) . .
O12 S2 C27 105.1(3) . .
O14 S2 Ba1 61.88(17) . 1_455
O13 S2 Ba1 48.88(17) . 1_455
O12 S2 Ba1 132.59(18) . 1_455
C27 S2 Ba1 121.77(19) . 1_455
O1 C1 C2 126.6(6) . .
O1 C1 H1 116.7 . .
C2 C1 H1 116.7 . .
C1 C2 C3 117.5(6) . .
C1 C2 C10 119.7(6) . .
C3 C2 C10 122.7(5) . .
O2 C3 C4 123.3(6) . .
O2 C3 C2 121.2(6) . .
C4 C3 C2 115.6(6) . .
C5 C4 C9 115.9(6) . .
C5 C4 C3 123.1(6) . .
C9 C4 C3 121.1(6) . .
C6 C5 C4 122.7(6) . .
C6 C5 H5 118.6 . .
C4 C5 H5 118.6 . .
C5 C6 C7 119.7(7) . .
C5 C6 H6 120.2 . .
C7 C6 H6 120.2 . .
O3 C7 C8 122.1(7) . .
O3 C7 C6 117.7(6) . .
C8 C7 C6 120.2(6) . .
C7 C8 C9 118.3(6) . .
C7 C8 H8 120.8 . .
C9 C8 H8 120.8 . .
O1 C9 C8 116.1(6) . .
O1 C9 C4 120.7(5) . .
C8 C9 C4 123.2(6) . .
C15 C10 C11 118.6(6) . .
C15 C10 C2 119.4(5) . .
C11 C10 C2 122.0(6) . .
C12 C11 C10 121.5(6) . .
C12 C11 H11 119.3 . .
C10 C11 H11 119.3 . .
C13 C12 C11 118.6(6) . .
C13 C12 S1 122.2(5) . .
C11 C12 S1 119.2(5) . .
C14 C13 O4 116.1(6) . .
C14 C13 C12 120.9(6) . .
O4 C13 C12 123.0(6) . .
C13 C14 C15 120.1(6) . .
C13 C14 H14 120.0 . .
C15 C14 H14 120.0 . .
C10 C15 C14 120.4(6) . .
C10 C15 H15 119.8 . .
C14 C15 H15 119.8 . .
O8 C16 C17 124.6(6) . .
O8 C16 H16 117.7 . .
C17 C16 H16 117.7 . .
C16 C17 C18 118.8(6) . .
C16 C17 C25 120.3(6) . .
C18 C17 C25 120.8(6) . .
O9 C18 C17 121.1(6) . .
O9 C18 C19 123.1(6) . .
C17 C18 C19 115.8(6) . .
C24 C19 C20 117.2(6) . .
C24 C19 C18 120.2(6) . .
C20 C19 C18 122.6(6) . .
C21 C20 C19 121.3(6) . .
C21 C20 H20 119.3 . .
C19 C20 H20 119.3 . .
C20 C21 C22 120.2(6) . .
C20 C21 H21 119.9 . .
C22 C21 H21 119.9 . .
C23 C22 O10 122.9(6) . .
C23 C22 C21 120.4(6) . .
O10 C22 C21 116.7(6) . .
C22 C23 C24 119.1(6) . .
C22 C23 H23 120.5 . .
C24 C23 H23 120.5 . .
O8 C24 C19 121.5(6) . .
O8 C24 C23 116.6(6) . .
C19 C24 C23 121.8(6) . .
C30 C25 C26 118.1(6) . .
C30 C25 C17 119.5(5) . .
C26 C25 C17 122.3(5) . .
C27 C26 C25 121.1(5) . .
C27 C26 H26 119.4 . .
C25 C26 H26 119.4 . .
C26 C27 C28 119.8(5) . .
C26 C27 S2 119.2(4) . .
C28 C27 S2 120.6(5) . .
O11 C28 C29 123.2(6) . .
O11 C28 C27 119.1(6) . .
C29 C28 C27 117.7(6) . .
C30 C29 C28 121.7(6) . .
C30 C29 H29 119.1 . .
C28 C29 H29 119.1 . .
C29 C30 C25 121.5(6) . .
C29 C30 H30 119.3 . .
C25 C30 H30 119.3 . .
H45 O22 H46 107(3) . .
H39 O19 H40 110(3) . .
H43 O21 H44 111(3) . .
H41 O20 H42 111(3) . .

loop_
_geom_bond_atom_site_label_1
_geom_bond_atom_site_label_2
_geom_bond_distance
_geom_bond_site_symmetry_2
Ba1 O6 2.677(10) .
Ba1 O14 2.738(4) 3_666
Ba1 O12 2.777(4) .
Ba1 O17 2.814(5) .
Ba1 O15 2.826(6) .
Ba1 O16 2.839(5) .
Ba1 O13 2.880(4) 1_655
Ba1 O18 2.967(5) .
Ba1 O11 3.034(5) 3_666
Ba1 O5' 3.168(12) .
Ba1 O6' 3.177(13) .
Ba1 O14 3.199(4) 1_655
O1 C1 1.338(7) .
O1 C9 1.363(7) .
O2 C3 1.247(7) .
O3 C7 1.346(7) .
O3 H3 0.8200 .
O4 C13 1.375(7) .
O4 H4 0.8200 .
O5 S1 1.537(10) .
O5 O7' 1.572(16) .
O5 O5' 1.676(16) .
O5' O6 1.058(15) .
O5' S1 1.400(9) .
O6 S1 1.316(9) .
O6 O6' 1.380(16) .
O6' S1 1.607(10) .
O6' O7 1.737(17) .
O7 O7' 0.927(13) .
O7 S1 1.426(9) .
O7' S1 1.342(9) .
O8 C16 1.351(7) .
O8 C24 1.367(7) .
O9 C18 1.229(7) .
O10 C22 1.363(7) .
O10 H10 0.8200 .
O11 C28 1.362(7) .
O11 Ba1 3.034(5) 3_666
O11 H11A 0.78(6) .
O12 S2 1.450(4) .
O13 S2 1.438(4) .
O13 Ba1 2.880(4) 1_455
O14 S2 1.435(4) .
O14 Ba1 2.738(4) 3_666
O14 Ba1 3.199(4) 1_455
O15 H31 0.900(10) .
O15 H32 0.904(11) .
O16 H33 0.900(11) .
O16 H34 0.905(11) .
O17 H35 0.896(11) .
O17 H36 0.897(11) .
O18 H37 0.898(11) .
O18 H38 0.901(11) .
S1 C12 1.753(6) .
S2 C27 1.775(6) .
S2 Ba1 3.6144(17) 1_455
C1 C2 1.343(8) .
C1 H1 0.9300 .
C2 C3 1.477(8) .
C2 C10 1.481(8) .
C3 C4 1.426(8) .
C4 C5 1.398(8) .
C4 C9 1.402(8) .
C5 C6 1.366(9) .
C5 H5 0.9300 .
C6 C7 1.405(9) .
C6 H6 0.9300 .
C7 C8 1.382(9) .
C8 C9 1.394(8) .
C8 H8 0.9300 .
C10 C15 1.381(8) .
C10 C11 1.392(8) .
C11 C12 1.391(8) .
C11 H11 0.9300 .
C12 C13 1.385(8) .
C13 C14 1.367(8) .
C14 C15 1.396(8) .
C14 H14 0.9300 .
C15 H15 0.9300 .
C16 C17 1.367(8) .
C16 H16 0.9300 .
C17 C18 1.446(8) .
C17 C25 1.491(8) .
C18 C19 1.457(8) .
C19 C24 1.388(8) .
C19 C20 1.405(8) .
C20 C21 1.351(8) .
C20 H20 0.9300 .
C21 C22 1.411(9) .
C21 H21 0.9300 .
C22 C23 1.346(8) .
C23 C24 1.404(8) .
C23 H23 0.9300 .
C25 C30 1.364(7) .
C25 C26 1.388(8) .
C26 C27 1.383(8) .
C26 H26 0.9300 .
C27 C28 1.403(8) .
C28 C29 1.375(8) .
C29 C30 1.364(8) .
C29 H29 0.9300 .
C30 H30 0.9300 .
O22 H45 0.905(11) .
O22 H46 0.900(11) .
O19 H39 0.900(11) .
O19 H40 0.899(11) .
O21 H43 0.899(11) .
O21 H44 0.896(11) .
O20 H41 0.901(11) .
O20 H42 0.897(11) .
